data_7026265
loop_
_publ_author_name
'Sun, Chuan-Fu'
'Hu, Ting'
'Xu, Xiang'
'Mao, Jiang-Gao'

_publ_section_title
;
 Syntheses, crystal structures, and properties of three new lanthanum(III)
 vanadium iodates.
;
_journal_issue 34
_journal_name_full 'Dalton transactions (Cambridge, England : 2003)'
_journal_page_first 7960
_journal_page_last 7967
_journal_paper_doi 10.1039/c0dt00305k
_journal_volume 39
_journal_year 2010
_chemical_formula_moiety 'I4 La O14 V, H2 O'
_chemical_formula_sum 'H2 I4 La O15 V'
_chemical_formula_weight 939.47
_chemical_name_systematic
; 
 ? 
;
_space_group_IT_number 4
_symmetry_cell_setting monoclinic
_symmetry_space_group_name_Hall 'P 2yb'
_symmetry_space_group_name_H-M 'P 1 21 1'
_atom_sites_solution_hydrogens geom
_atom_sites_solution_primary direct
_atom_sites_solution_secondary difmap
_audit_creation_method SHELXL-97
_cell_angle_alpha 90.00
_cell_angle_beta 116.659(4)
_cell_angle_gamma 90.00
_cell_formula_units_Z 2
_cell_length_a 7.0737(5)
_cell_length_b 14.2499(6)
_cell_length_c 7.1663(9)
_cell_measurement_reflns_used 1991
_cell_measurement_temperature 293(2)
_cell_measurement_theta_max 27.4835
_cell_measurement_theta_min 3.1807
_cell_volume 645.57(10)
_computing_cell_refinement 'CrystalClear (Rigaku/MSC Inc., 2005)'
_computing_data_collection 'CrystalClear (Rigaku/MSC Inc., 2005)'
_computing_data_reduction 'CrystalClear (Rigaku/MSC Inc., 2005)'
_computing_structure_refinement 'SHELXL-97 (Sheldrick, 1997)'
_computing_structure_solution 'SHELXS-97 (Sheldrick, 1990)'
_diffrn_ambient_temperature 293(2)
_diffrn_detector_area_resol_mean 14.6306
_diffrn_measured_fraction_theta_full 0.993
_diffrn_measured_fraction_theta_max 0.993
_diffrn_measurement_device_type Mercury70
_diffrn_measurement_method CCD_Profile_fitting
_diffrn_radiation_monochromator graphite
_diffrn_radiation_source 'fine-focus sealed tube'
_diffrn_radiation_type MoK\a
_diffrn_radiation_wavelength 0.71073
_diffrn_reflns_av_R_equivalents 0.0238
_diffrn_reflns_av_sigmaI/netI 0.0419
_diffrn_reflns_limit_h_max 8
_diffrn_reflns_limit_h_min -9
_diffrn_reflns_limit_k_max 18
_diffrn_reflns_limit_k_min -17
_diffrn_reflns_limit_l_max 9
_diffrn_reflns_limit_l_min -8
_diffrn_reflns_number 4919
_diffrn_reflns_theta_full 27.48
_diffrn_reflns_theta_max 27.48
_diffrn_reflns_theta_min 2.86
_exptl_absorpt_coefficient_mu 13.634
_exptl_absorpt_correction_T_max 1.0000
_exptl_absorpt_correction_T_min 0.4077
_exptl_absorpt_correction_type multi-scan
_exptl_absorpt_process_details CrystalClear
_exptl_crystal_colour Orange
_exptl_crystal_density_diffrn 4.833
_exptl_crystal_density_method 'not measured'
_exptl_crystal_description Prism
_exptl_crystal_F_000 828
_exptl_crystal_size_max 0.2800
_exptl_crystal_size_mid 0.1500
_exptl_crystal_size_min 0.1300
_refine_diff_density_max 0.887
_refine_diff_density_min -1.524
_refine_diff_density_rms 0.225
_refine_ls_abs_structure_details 'Flack H D (1983), Acta Cryst. A39, 876-881'
_refine_ls_abs_structure_Flack -0.02(3)
_refine_ls_extinction_coef 0.0283(5)
_refine_ls_extinction_expression Fc^*^=kFc[1+0.001xFc^2^\l^3^/sin(2\q)]^-1/4^
_refine_ls_extinction_method SHELXL
_refine_ls_goodness_of_fit_ref 1.054
_refine_ls_hydrogen_treatment constr
_refine_ls_matrix_type full
_refine_ls_number_parameters 191
_refine_ls_number_reflns 2803
_refine_ls_number_restraints 1
_refine_ls_restrained_S_all 1.054
_refine_ls_R_factor_all 0.0213
_refine_ls_R_factor_gt 0.0208
_refine_ls_shift/su_max 0.001
_refine_ls_shift/su_mean 0.000
_refine_ls_structure_factor_coef Fsqd
_refine_ls_weighting_details 'calc w=1/[\s^2^(Fo^2^)+(0.0192P)^2^+0.0000P] where P=(Fo^2^+2Fc^2^)/3'
_refine_ls_weighting_scheme calc
_refine_ls_wR_factor_gt 0.0481
_refine_ls_wR_factor_ref 0.0483
_reflns_number_gt 2740
_reflns_number_total 2803
_reflns_threshold_expression >2sigma(I)
_cod_data_source_file c0dt00305k.txt
_cod_data_source_block LaVO2(IO3)4.H2O
_cod_depositor_comments
;
The following automatic conversions were performed:

'_exptl_absorpt_correction_type' value 'Multi-scan' changed to
'multi-scan' according to
/home/saulius/struct/CIF-dictionaries/cif_core.dic dictionary named
'cif_core.dic' version 2.4.2 from 2011-04-26.

Automatic conversion script
Id: cif_fix_values 1891 2012-01-12 08:04:46Z andrius 
;
_cod_original_sg_symbol_Hall 'P 2yb '
_cod_original_sg_symbol_H-M 'P 21'
_cod_database_code 7026265

loop_
_symmetry_equiv_pos_as_xyz
'x, y, z'
'-x, y+1/2, -z'

loop_
_atom_site_label
_atom_site_type_symbol
_atom_site_fract_x
_atom_site_fract_y
_atom_site_fract_z
_atom_site_U_iso_or_equiv
_atom_site_adp_type
_atom_site_occupancy
_atom_site_symmetry_multiplicity
_atom_site_calc_flag
_atom_site_refinement_flags
La1 La -0.92188(6) 0.25763(3) -0.57271(6) 0.00649(10) Uani 1 1 d .
I1 I -0.83481(7) 0.38626(3) -1.04049(7) 0.00722(11) Uani 1 1 d .
I2 I -1.24669(7) 0.50635(3) -0.68354(7) 0.00720(11) Uani 1 1 d .
I3 I -1.53215(7) 0.16167(3) -0.76300(7) 0.00650(11) Uani 1 1 d .
I4 I -1.25791(7) 0.20407(3) -1.13958(7) 0.00697(11) Uani 1 1 d .
V1 V -0.41916(19) 0.42914(9) -1.20469(19) 0.0068(3) Uani 1 1 d .
O1 O -0.7618(8) 0.3237(4) -0.8000(8) 0.0120(12) Uani 1 1 d .
O2 O -0.9043(8) 0.2859(4) -1.2110(8) 0.0133(12) Uani 1 1 d .
O3 O -0.5657(8) 0.4113(4) -0.9958(9) 0.0128(12) Uani 1 1 d .
O4 O -1.0565(9) 0.4148(4) -0.5704(9) 0.0160(13) Uani 1 1 d .
O5 O -1.2294(8) 0.5109(4) -0.9322(8) 0.0129(11) Uani 1 1 d .
O6 O -0.9273(8) 0.1026(4) -0.4326(8) 0.0135(12) Uani 1 1 d .
O7 O -1.2971(9) 0.2308(4) -0.6456(9) 0.0140(12) Uani 1 1 d .
O8 O -1.4060(8) 0.0443(4) -0.7063(8) 0.0100(11) Uani 1 1 d .
O9 O -0.6057(8) 0.1634(4) -0.5513(8) 0.0100(10) Uani 1 1 d .
O10 O -1.4854(8) 0.1630(5) -1.1113(9) 0.0166(12) Uani 1 1 d .
O11 O -1.2295(8) 0.3249(4) -1.0277(9) 0.0127(12) Uani 1 1 d .
O12 O -1.0468(8) 0.1585(4) -0.9027(8) 0.0130(11) Uani 1 1 d .
O13 O -0.5967(8) 0.3582(4) -0.3736(9) 0.0131(12) Uani 1 1 d .
O14 O -0.2677(8) 0.4605(4) -1.3110(9) 0.0143(12) Uani 1 1 d .
O1W O -1.2174(9) 0.0353(4) -1.2465(9) 0.0165(12) Uani 1 1 d .
H1 H -1.1713 0.0501 -1.3335 0.020 Uiso 1 1 d R
H2 H -1.1803 -0.0206 -1.2045 0.020 Uiso 1 1 d R

loop_
_atom_site_aniso_label
_atom_site_aniso_U_11
_atom_site_aniso_U_22
_atom_site_aniso_U_33
_atom_site_aniso_U_23
_atom_site_aniso_U_13
_atom_site_aniso_U_12
La1 0.00614(19) 0.0055(2) 0.0093(2) -0.00107(16) 0.00472(16) -0.00107(15)
I1 0.0052(2) 0.0072(2) 0.0084(2) 0.00034(18) 0.00226(17) 0.00005(17)
I2 0.0060(2) 0.0064(2) 0.0089(2) -0.00079(18) 0.00305(17) 0.00013(18)
I3 0.00436(19) 0.0071(2) 0.0080(2) -0.00057(17) 0.00272(17) -0.00015(17)
I4 0.0058(2) 0.0074(2) 0.0071(2) -0.00086(19) 0.00226(17) -0.00161(18)
V1 0.0056(6) 0.0062(6) 0.0082(6) -0.0011(5) 0.0028(5) -0.0003(5)
O1 0.010(2) 0.018(3) 0.010(3) 0.000(2) 0.007(2) -0.006(2)
O2 0.013(2) 0.015(3) 0.012(3) -0.006(2) 0.005(2) -0.005(2)
O3 0.008(2) 0.015(3) 0.019(3) -0.002(2) 0.009(2) -0.006(2)
O4 0.020(3) 0.011(3) 0.017(3) 0.006(2) 0.008(2) 0.006(2)
O5 0.009(2) 0.018(3) 0.012(3) -0.001(2) 0.005(2) -0.005(2)
O6 0.011(2) 0.012(3) 0.019(3) 0.003(3) 0.008(2) 0.001(2)
O7 0.012(3) 0.008(3) 0.022(3) -0.005(2) 0.007(2) -0.005(2)
O8 0.009(2) 0.006(3) 0.014(3) 0.002(2) 0.004(2) 0.000(2)
O9 0.012(2) 0.011(3) 0.013(3) 0.001(2) 0.010(2) 0.001(2)
O10 0.014(3) 0.025(3) 0.016(3) -0.005(3) 0.011(2) -0.009(3)
O11 0.010(2) 0.010(3) 0.019(3) -0.003(2) 0.006(2) 0.002(2)
O12 0.015(2) 0.014(3) 0.007(2) 0.000(2) 0.002(2) 0.003(2)
O13 0.011(3) 0.010(3) 0.015(3) -0.005(2) 0.003(2) -0.005(2)
O14 0.009(2) 0.018(3) 0.018(3) -0.002(2) 0.009(2) 0.000(2)
O1W 0.017(3) 0.013(3) 0.023(3) 0.000(3) 0.012(2) -0.001(2)

loop_
_atom_type_symbol
_atom_type_description
_atom_type_scat_dispersion_real
_atom_type_scat_dispersion_imag
_atom_type_scat_source
H H 0.0000 0.0000 'International Tables Vol C Tables 4.2.6.8 and 6.1.1.4'
I I -0.4742 1.8119 'International Tables Vol C Tables 4.2.6.8 and 6.1.1.4'
La La -0.2871 2.4523 'International Tables Vol C Tables 4.2.6.8 and 6.1.1.4'
O O 0.0106 0.0060 'International Tables Vol C Tables 4.2.6.8 and 6.1.1.4'
V V 0.3005 0.5294 'International Tables Vol C Tables 4.2.6.8 and 6.1.1.4'

loop_
_geom_angle_atom_site_label_1
_geom_angle_atom_site_label_2
_geom_angle_atom_site_label_3
_geom_angle
_geom_angle_site_symmetry_1
_geom_angle_site_symmetry_3
O6 La1 O4 138.8(2) . .
O6 La1 O7 74.64(18) . .
O4 La1 O7 76.11(19) . .
O6 La1 O13 117.32(18) . .
O4 La1 O13 74.65(19) . .
O7 La1 O13 144.65(18) . .
O6 La1 O1 133.90(18) . .
O4 La1 O1 87.24(19) . .
O7 La1 O1 131.28(18) . .
O13 La1 O1 66.40(18) . .
O6 La1 O12 79.44(19) . .
O4 La1 O12 122.82(18) . .
O7 La1 O12 80.06(17) . .
O13 La1 O12 133.18(18) . .
O1 La1 O12 71.29(18) . .
O6 La1 O9 70.95(17) . .
O4 La1 O9 144.79(19) . .
O7 La1 O9 138.89(18) . .
O13 La1 O9 73.40(17) . .
O1 La1 O9 66.64(18) . .
O12 La1 O9 72.19(16) . .
O6 La1 O2 74.26(18) . 1_556
O4 La1 O2 72.03(19) . 1_556
O7 La1 O2 78.50(17) . 1_556
O13 La1 O2 73.92(18) . 1_556
O1 La1 O2 138.90(18) . 1_556
O12 La1 O2 149.59(19) . 1_556
O9 La1 O2 112.15(17) . 1_556
O6 La1 I4 98.18(13) . .
O4 La1 I4 97.75(13) . .
O7 La1 I4 69.16(13) . .
O13 La1 I4 134.28(13) . .
O1 La1 I4 68.26(12) . .
O12 La1 I4 25.14(13) . .
O9 La1 I4 94.04(12) . .
O2 La1 I4 147.61(12) 1_556 .
O1 I1 O2 97.4(3) . .
O1 I1 O3 95.8(2) . .
O2 I1 O3 102.8(3) . .
O6 I2 O4 97.4(2) 2_354 .
O6 I2 O5 95.3(2) 2_354 .
O4 I2 O5 95.8(3) . .
O7 I3 O9 98.9(2) . 1_455
O7 I3 O8 98.0(2) . .
O9 I3 O8 96.9(2) 1_455 .
O12 I4 O10 100.4(3) . .
O12 I4 O11 92.5(3) . .
O10 I4 O11 100.4(3) . .
O12 I4 O1W 77.8(2) . .
O10 I4 O1W 87.4(2) . .
O11 I4 O1W 168.6(2) . .
O12 I4 La1 36.85(19) . .
O10 I4 La1 96.20(18) . .
O11 I4 La1 56.97(17) . .
O1W I4 La1 114.24(13) . .
O14 V1 O13 105.6(3) . 1_554
O14 V1 O8 93.9(3) . 2_353
O13 V1 O8 96.5(3) 1_554 2_353
O14 V1 O11 96.0(3) . 1_655
O13 V1 O11 94.7(3) 1_554 1_655
O8 V1 O11 162.5(2) 2_353 1_655
O14 V1 O5 90.1(3) . 1_655
O13 V1 O5 164.2(3) 1_554 1_655
O8 V1 O5 83.6(2) 2_353 1_655
O11 V1 O5 82.0(2) 1_655 1_655
O14 V1 O3 164.8(3) . .
O13 V1 O3 89.6(3) 1_554 .
O8 V1 O3 84.1(2) 2_353 .
O11 V1 O3 82.5(2) 1_655 .
O5 V1 O3 74.7(2) 1_655 .
I1 O1 La1 141.1(3) . .
I1 O2 La1 133.1(3) . 1_554
I1 O3 V1 133.1(3) . .
I2 O4 La1 152.3(3) . .
I2 O5 V1 125.1(3) . 1_455
I2 O6 La1 139.2(3) 2_344 .
I3 O7 La1 149.5(3) . .
I3 O8 V1 120.5(3) . 2_343
I3 O9 La1 122.0(2) 1_655 .
I4 O11 V1 119.6(3) . 1_455
I4 O12 La1 118.0(3) . .
V1 O13 La1 164.2(3) 1_556 .
I4 O1W H1 96.7 . .
I4 O1W H2 145.7 . .
H1 O1W H2 109.5 . .

loop_
_geom_bond_atom_site_label_1
_geom_bond_atom_site_label_2
_geom_bond_distance
_geom_bond_site_symmetry_2
La1 O6 2.434(6) .
La1 O4 2.437(6) .
La1 O7 2.494(5) .
La1 O13 2.537(5) .
La1 O1 2.545(5) .
La1 O12 2.548(6) .
La1 O9 2.554(5) .
La1 O2 2.571(5) 1_556
La1 I4 3.7510(7) .
I1 O1 1.798(5) .
I1 O2 1.801(6) .
I1 O3 1.818(5) .
I2 O6 1.780(5) 2_354
I2 O4 1.786(6) .
I2 O5 1.841(5) .
I3 O7 1.786(5) .
I3 O9 1.811(5) 1_455
I3 O8 1.852(6) .
I4 O12 1.805(5) .
I4 O10 1.807(5) .
I4 O11 1.872(6) .
I4 O1W 2.579(6) .
V1 O14 1.631(6) .
V1 O13 1.644(5) 1_554
V1 O8 1.981(6) 2_353
V1 O11 2.022(6) 1_655
V1 O5 2.150(5) 1_655
V1 O3 2.185(6) .
O2 La1 2.571(5) 1_554
O5 V1 2.150(5) 1_455
O6 I2 1.780(5) 2_344
O8 V1 1.981(6) 2_343
O9 I3 1.811(5) 1_655
O11 V1 2.022(6) 1_455
O13 V1 1.644(5) 1_556
O1W H1 0.8501 .
O1W H2 0.8499 .

loop_
_geom_hbond_atom_site_label_D
_geom_hbond_atom_site_label_H
_geom_hbond_atom_site_label_A
_geom_hbond_distance_DH
_geom_hbond_distance_HA
_geom_hbond_distance_DA
_geom_hbond_angle_DHA
_geom_hbond_site_symmetry_A
O1W H2 O1 0.85 2.26 3.045(8) 153.6 2_343
O1W H1 O6 0.85 2.27 3.060(8) 155.3 1_554
O1W H1 O8 0.85 2.43 2.951(8) 120.0 1_554
O1W H2 I1 0.85 2.17 2.863(6) 139.1 2_343
O1W H1 I2 0.85 2.97 3.560(6) 128.3 2_343
O1W H1 I3 0.85 3.39 3.809(6) 113.8 1_554
